data_2105571
loop_
_publ_author_name
'Valente, E. J.'
'Fuller, J. F.'
'Ball, J. D.'

_publ_section_title
;
 Pseudoacids. I. 4- and 5-Oxoacids
;
_journal_issue 2
_journal_name_full 'Acta Crystallographica Section B'
_journal_page_first 162
_journal_page_last 173
_journal_paper_doi 10.1107/S010876819701149X
_journal_volume 54
_journal_year 1998
_chemical_formula_sum 'C9 H8 O3'
_chemical_formula_weight 164.15
_chemical_name_common o-carboxyphenylacetaldehyde
_chemical_name_systematic
;
 3-hydroxy-3,4-dihydroisobenzopyran-1-one
;
_space_group_IT_number 14
_symmetry_cell_setting monoclinic
_symmetry_space_group_name_Hall '-P 2yn'
_symmetry_space_group_name_H-M 'P 1 21/n 1'
_audit_creation_method SHELXL
_cell_angle_alpha 90.00
_cell_angle_beta 90.86(6)
_cell_angle_gamma 90.00
_cell_formula_units_Z 4
_cell_length_a 4.651(3)
_cell_length_b 11.886(7)
_cell_length_c 14.312(11)
_cell_measurement_reflns_used 30
_cell_measurement_temperature 294(2)
_cell_measurement_theta_max 22.5
_cell_measurement_theta_min 12.5
_cell_volume 791.1(9)
_computing_cell_refinement 'P3/PC (Siemens, 1989a)'
_computing_data_collection 'P3/PC (Siemens, 1989a)'
_computing_data_reduction 'XDISK (Siemens, 1989b)'
_computing_molecular_graphics 'XP (Siemens, 1989)'
_computing_publication_material 'SHELXL-93 (Sheldrick, 1993)'
_computing_structure_refinement 'SHELXL-93 (Sheldrick, 1993)'
_computing_structure_solution 'SHELXS-86 (Sheldrick, 1985)'
_diffrn_ambient_temperature 294(2)
_diffrn_measurement_device 'scintillation counter, PH analysis'
_diffrn_measurement_method \w
_diffrn_radiation_monochromator graphite
_diffrn_radiation_source 'normal-focus sealed tube'
_diffrn_radiation_type MoK\a
_diffrn_radiation_wavelength 0.71073
_diffrn_reflns_av_R_equivalents 0.0141
_diffrn_reflns_av_sigmaI/netI 0.0414
_diffrn_reflns_limit_h_max 6
_diffrn_reflns_limit_h_min 0
_diffrn_reflns_limit_k_max 16
_diffrn_reflns_limit_k_min 0
_diffrn_reflns_limit_l_max 20
_diffrn_reflns_limit_l_min -20
_diffrn_reflns_number 2550
_diffrn_reflns_theta_max 29.99
_diffrn_reflns_theta_min 2.23
_diffrn_standards_decay_% 0.0(2)
_diffrn_standards_interval_count 97
_diffrn_standards_interval_time 90
_diffrn_standards_number 3
_exptl_absorpt_coefficient_mu 0.104
_exptl_absorpt_correction_type none
_exptl_crystal_colour colorless
_exptl_crystal_density_diffrn 1.378
_exptl_crystal_description prism
_exptl_crystal_F_000 344
_exptl_crystal_size_max 0.80
_exptl_crystal_size_mid 0.32
_exptl_crystal_size_min 0.20
_refine_diff_density_max 0.135
_refine_diff_density_min -0.145
_refine_ls_extinction_coef 0.022(3)
_refine_ls_extinction_method 'SHELXL93 (Sheldrick, 1993)'
_refine_ls_goodness_of_fit_all 0.760
_refine_ls_goodness_of_fit_obs 1.042
_refine_ls_hydrogen_treatment 'H atom fixed, calculated'
_refine_ls_matrix_type full
_refine_ls_number_parameters 111
_refine_ls_number_reflns 2297
_refine_ls_number_restraints 0
_refine_ls_restrained_S_all 0.760
_refine_ls_restrained_S_obs 1.042
_refine_ls_R_factor_all 0.0602
_refine_ls_R_factor_obs 0.0323
_refine_ls_shift/esd_max 0.000
_refine_ls_shift/esd_mean 0.000
_refine_ls_structure_factor_coef Fsqd
_refine_ls_weighting_details 'w = 1/[\s^2^(Fo^2^)+(0.0469P)^2^+0.0000P], where P=(Fo^2^+2Fc^2^)/3'
_refine_ls_weighting_scheme calc
_refine_ls_wR_factor_all 0.0860
_refine_ls_wR_factor_obs 0.0819
_reflns_number_observed 1161
_reflns_number_total 2297
_reflns_observed_criterion >2sigma(I)
_cod_data_source_file fr0001.cif
_cod_data_source_block 11
_cod_depositor_comments
;
The following automatic conversions were performed:

'_refine_ls_weighting_scheme' value 'w =
1/[\s^2^(Fo^2^)+(0.0469P)^2^+0.0000P], where P=(Fo^2^+2Fc^2^)/3' was
changed to 'calc'. New tag '_refine_ls_weighting_details' was
created. The value of the new tag was set to 'w =
1/[\s^2^(Fo^2^)+(0.0469P)^2^+0.0000P], where P=(Fo^2^+2Fc^2^)/3'.

Automatic conversion script
Id: cif_fix_values 3143 2015-03-26 13:38:13Z robertas 
;
_cod_original_sg_symbol_H-M 'P 21/n'
_cod_database_code 2105571

loop_
_symmetry_equiv_pos_as_xyz
'x, y, z'
'-x+1/2, y+1/2, -z+1/2'
'-x, -y, -z'
'x-1/2, -y-1/2, z-1/2'

loop_
_atom_site_aniso_label
_atom_site_aniso_U_11
_atom_site_aniso_U_22
_atom_site_aniso_U_33
_atom_site_aniso_U_12
_atom_site_aniso_U_13
_atom_site_aniso_U_23
C1 0.0610(7) 0.0456(6) 0.0580(7) 0.0129(6) -0.0003(6) 0.0058(5)
O1 0.1198(8) 0.0416(4) 0.0642(5) 0.0104(5) 0.0013(5) 0.0007(4)
O2 0.0632(5) 0.0550(4) 0.0656(5) 0.0123(4) 0.0169(4) 0.0022(4)
C3 0.0489(6) 0.0529(6) 0.0712(8) -0.0006(6) 0.0127(6) 0.0070(6)
O3 0.0622(5) 0.0555(5) 0.0610(5) 0.0091(4) -0.0003(4) 0.0016(4)
C4 0.0439(6) 0.0609(7) 0.0722(8) -0.0062(5) -0.0026(5) 0.0014(6)
C4A 0.0403(6) 0.0508(6) 0.0563(7) 0.0038(5) -0.0037(5) 0.0037(5)
C5 0.0695(8) 0.0609(7) 0.0594(7) 0.0000(6) -0.0048(6) -0.0061(6)
C6 0.0890(10) 0.0808(9) 0.0562(7) 0.0065(8) 0.0128(7) -0.0004(7)
C7 0.0806(9) 0.0753(9) 0.0703(9) -0.0024(8) 0.0216(7) 0.0161(7)
C8 0.0648(8) 0.0495(6) 0.0718(8) -0.0003(6) 0.0041(6) 0.0083(6)
C8A 0.0458(6) 0.0450(6) 0.0542(6) 0.0073(5) 0.0001(5) 0.0041(5)

loop_
_atom_site_label
_atom_site_fract_x
_atom_site_fract_y
_atom_site_fract_z
_atom_site_U_iso_or_equiv
_atom_site_thermal_displace_type
_atom_site_calc_flag
_atom_site_refinement_flags
_atom_site_occupancy
_atom_site_type_symbol
C1 0.0788(2) -0.04561(9) 0.14177(8) 0.0549(3) Uani d . 1 C
O1 0.0291(2) -0.14165(7) 0.11647(6) 0.0752(3) Uani d . 1 O
O2 0.2340(2) 0.01940(6) 0.08564(5) 0.0611(2) Uani d . 1 O
C3 0.2385(2) 0.14085(9) 0.10154(8) 0.0575(3) Uani d . 1 C
H3A 0.3934(2) 0.17426(9) 0.06506(8) 0.069 Uiso calc R 1 H
O3 -0.0215(2) 0.18673(7) 0.07251(6) 0.0596(2) Uani d . 1 O
H3 -0.0482(12) 0.1733(9) 0.0169(2) 0.071 Uiso calc R 1 H
C4 0.2888(2) 0.16706(10) 0.20289(8) 0.0590(3) Uani d . 1 C
H4A 0.2629(2) 0.24708(10) 0.21310(8) 0.071 Uiso calc R 1 H
H4B 0.4852(2) 0.14801(10) 0.22023(8) 0.071 Uiso calc R 1 H
C4A 0.0859(2) 0.10280(9) 0.26337(8) 0.0492(3) Uani d . 1 C
C5 -0.0015(3) 0.14103(11) 0.34979(9) 0.0633(3) Uani d . 1 C
H5A 0.0637(3) 0.21024(11) 0.37179(9) 0.076 Uiso calc R 1 H
C6 -0.1833(3) 0.07793(12) 0.40339(9) 0.0752(4) Uani d . 1 C
H6A -0.2409(3) 0.10495(12) 0.46115(9) 0.090 Uiso calc R 1 H
C7 -0.2806(3) -0.02469(12) 0.37240(10) 0.0752(4) Uani d . 1 C
H7A -0.4023(3) -0.06720(12) 0.40938(10) 0.090 Uiso calc R 1 H
C8 -0.1985(3) -0.06461(10) 0.28696(9) 0.0620(3) Uani d . 1 C
H8A -0.2651(3) -0.13398(10) 0.26576(9) 0.074 Uiso calc R 1 H
C8A -0.0149(2) -0.00074(9) 0.23201(8) 0.0484(3) Uani d . 1 C

loop_
_atom_type_symbol
_atom_type_description
_atom_type_scat_dispersion_real
_atom_type_scat_dispersion_imag
_atom_type_scat_source
C C 0.0033 0.0016 'International Tables Vol C Tables 4.2.6.8 and 6.1.1.4'
H H 0.0000 0.0000 'International Tables Vol C Tables 4.2.6.8 and 6.1.1.4'
O O 0.0106 0.0060 'International Tables Vol C Tables 4.2.6.8 and 6.1.1.4'

loop_
_geom_angle_atom_site_label_1
_geom_angle_atom_site_label_2
_geom_angle_atom_site_label_3
_geom_angle
_geom_angle_publ_flag
O1 C1 O2 117.74(11) ?
O1 C1 C8A 122.94(11) ?
O2 C1 C8A 119.29(11) ?
C1 O2 C3 119.00(9) yes
O3 C3 O2 109.38(10) yes
O3 C3 C4 109.35(10) ?
O2 C3 C4 110.96(9) ?
C3 C4 C4A 111.26(10) ?
C5 C4A C8A 118.50(10) ?
C5 C4A C4 122.99(11) ?
C8A C4A C4 118.50(11) ?
C6 C5 C4A 120.76(13) ?
C7 C6 C5 120.51(13) ?
C8 C7 C6 120.07(12) ?
C7 C8 C8A 119.71(12) ?
C4A C8A C8 120.45(11) ?
C4A C8A C1 120.16(10) ?
C8 C8A C1 119.36(11) ?

loop_
_geom_bond_atom_site_label_1
_geom_bond_atom_site_label_2
_geom_bond_distance
_geom_bond_publ_flag
C1 O1 1.2186(15) yes
C1 O2 1.3345(14) yes
C1 C8A 1.469(2) ?
O2 C3 1.462(2) yes
C3 O3 1.385(2) yes
C3 C4 1.498(2) ?
C4 C4A 1.499(2) ?
C4A C5 1.385(2) ?
C4A C8A 1.389(2) ?
C5 C6 1.373(2) ?
C6 C7 1.372(2) ?
C7 C8 1.371(2) ?
C8 C8A 1.394(2) ?

loop_
_geom_torsion_atom_site_label_1
_geom_torsion_atom_site_label_2
_geom_torsion_atom_site_label_3
_geom_torsion_atom_site_label_4
_geom_torsion
_geom_torsion_publ_flag
O1 C1 O2 C3 165.08(10) ?
C8A C1 O2 C3 -17.2(2) ?
C1 O2 C3 O3 -73.80(13) yes
C1 O2 C3 C4 46.93(14) ?
O3 C3 C4 C4A 70.00(12) ?
O2 C3 C4 C4A -50.74(12) ?
C3 C4 C4A C5 -152.27(11) ?
C3 C4 C4A C8A 28.90(14) ?
C8A C4A C5 C6 0.1(2) ?
C4 C4A C5 C6 -178.69(11) ?
C4A C5 C6 C7 0.4(2) ?
C5 C6 C7 C8 -0.6(2) ?
C6 C7 C8 C8A 0.3(2) ?
C5 C4A C8A C8 -0.4(2) ?
C4 C4A C8A C8 178.48(10) ?
C5 C4A C8A C1 -178.41(10) ?
C4 C4A C8A C1 0.47(15) ?
C7 C8 C8A C4A 0.2(2) ?
C7 C8 C8A C1 178.21(10) ?
O1 C1 C8A C4A 169.87(11) ?
O2 C1 C8A C4A -7.7(2) ?
O1 C1 C8A C8 -8.2(2) ?
O2 C1 C8A C8 174.24(10) ?
